data_1543476
loop_
_publ_author_name
'Mague, Joel T.'
'Mohamed, Shaaban K.'
'Akkurt, Mehmet'
'Abdel-Raheem, Eman M. M.'
'Albayati, Mustafa R.'

_publ_section_title
;
 1-((<i>E</i>)-{2-[4-(2-{(1<i>E</i>)-[(carbamothioylamino)imino]methyl}phenoxy)butoxy]benzylidene}amino)thiourea
 dimethyl sulfoxide disolvate
;
_journal_coeditor_code HG4009
_journal_issue 6
_journal_name_full IUCrData
_journal_page_first x160946
_journal_paper_doi 10.1107/S2414314616009469
_journal_volume 1
_journal_year 2016
_chemical_formula_iupac 'C20 H24 N6 O2 S2, 2C2 H6 O S'
_chemical_formula_moiety 'C20 H24 N6 O2 S2, 2(C2 H6 O S)'
_chemical_formula_sum 'C24 H36 N6 O4 S4'
_chemical_formula_weight 600.83
_chemical_name_systematic
;1-((<i>E</i>)-{2-[4-(2-{(1<i>E</i>)-[(Carbamothioylamino)imino]methyl}phenoxy)butoxy]benzylidene}amino)thiourea
dimethyl sulfoxide disolvate
;
_space_group_crystal_system triclinic
_space_group_IT_number 2
_space_group_name_Hall '-P 1'
_space_group_name_H-M_alt 'P -1'
_symmetry_space_group_name_Hall '-P 1'
_symmetry_space_group_name_H-M 'P -1'
_atom_sites_solution_hydrogens mixed
_atom_sites_solution_primary direct
_atom_sites_solution_secondary difmap
_audit_creation_method SHELXL-2014/7
_cell_angle_alpha 112.9840(10)
_cell_angle_beta 98.1630(10)
_cell_angle_gamma 96.9090(10)
_cell_formula_units_Z 1
_cell_length_a 7.2571(2)
_cell_length_b 9.7909(2)
_cell_length_c 12.0060(2)
_cell_measurement_reflns_used 6799
_cell_measurement_temperature 150.(2)
_cell_measurement_theta_max 72.1432
_cell_measurement_theta_min 4.0880
_cell_volume 762.80(3)
_computing_cell_refinement
;
<i>SAINT</i> (Bruker, 2015)
;
_computing_data_collection
;
<i>APEX2</i> (Bruker, 2015)
;
_computing_data_reduction
;
<i>SAINT</i>  (Bruker, 2015)
;
_computing_molecular_graphics
;
<i>DIAMOND</i> (Brandenburg & Putz, 2012)
;
_computing_publication_material
;
<i>SHELXTL</i> (Sheldrick, 2008)
;
_computing_structure_refinement
;
<i>SHELXL2014</i> (Sheldrick, 2015b)
;
_computing_structure_solution
;
<i>SHELXT</i> (Sheldrick, 2015a)
;
_diffrn_ambient_temperature 150(2)
_diffrn_detector_area_resol_mean 10.4167
_diffrn_measured_fraction_theta_full 0.986
_diffrn_measured_fraction_theta_max 0.978
_diffrn_measurement_device_type 'Bruker D8 VENTURE PHOTON 100 CMOS'
_diffrn_measurement_method '\w scans'
_diffrn_radiation_monochromator mirror
_diffrn_radiation_type CuK\a
_diffrn_radiation_wavelength 1.54178
_diffrn_reflns_av_R_equivalents 0.0233
_diffrn_reflns_limit_h_max 8
_diffrn_reflns_limit_h_min -8
_diffrn_reflns_limit_k_max 11
_diffrn_reflns_limit_k_min -12
_diffrn_reflns_limit_l_max 14
_diffrn_reflns_limit_l_min -14
_diffrn_reflns_number 8374
_diffrn_reflns_theta_full 67.000
_diffrn_reflns_theta_max 72.138
_diffrn_reflns_theta_min 4.976
_exptl_absorpt_coefficient_mu 3.188
_exptl_absorpt_correction_T_max 0.76
_exptl_absorpt_correction_T_min 0.65
_exptl_absorpt_correction_type multi-scan
_exptl_absorpt_process_details
;
(<i>SADABS</i>; Bruker, 2015)
;
_exptl_crystal_colour colourless
_exptl_crystal_density_diffrn 1.308
_exptl_crystal_density_method 'not measured'
_exptl_crystal_description 'thick plate'
_exptl_crystal_F_000 318
_exptl_crystal_size_max 0.241
_exptl_crystal_size_mid 0.153
_exptl_crystal_size_min 0.092
_refine_diff_density_max 0.884
_refine_diff_density_min -0.678
_refine_ls_extinction_coef 0.0061(13)
_refine_ls_extinction_expression Fc^*^=kFc[1+0.001xFc^2^\l^3^/sin(2\q)]^-1/4^
_refine_ls_extinction_method
;
SHELXL2014 (Sheldrick, 2015b)
;
_refine_ls_goodness_of_fit_ref 1.082
_refine_ls_hydrogen_treatment constr
_refine_ls_matrix_type full
_refine_ls_number_parameters 183
_refine_ls_number_reflns 2932
_refine_ls_number_restraints 27
_refine_ls_restrained_S_all 1.100
_refine_ls_R_factor_all 0.0596
_refine_ls_R_factor_gt 0.0560
_refine_ls_shift/su_max 0.002
_refine_ls_shift/su_mean 0.000
_refine_ls_structure_factor_coef Fsqd
_refine_ls_weighting_details 'w=1/[\s^2^(Fo^2^)+(0.0905P)^2^+0.7660P] where P=(Fo^2^+2Fc^2^)/3'
_refine_ls_weighting_scheme calc
_refine_ls_wR_factor_gt 0.1582
_refine_ls_wR_factor_ref 0.1622
_reflns_number_gt 2679
_reflns_number_total 2932
_reflns_threshold_expression 'I > 2\s(I)'
_cod_data_source_file hg4009sup1.cif
_cod_data_source_block I
_cod_database_code 1543476
_shelx_space_group_comment
;
The symmetry employed for this shelxl refinement is uniquely defined
by the following loop, which should always be used as a source of
symmetry information in preference to the above space-group names.
They are only intended as comments.
;
_shelx_estimated_absorpt_t_min 0.514
_shelx_estimated_absorpt_t_max 0.758

loop_
_space_group_symop_operation_xyz
'x, y, z'
'-x, -y, -z'

loop_
_atom_site_type_symbol
_atom_site_label
_atom_site_fract_x
_atom_site_fract_y
_atom_site_fract_z
_atom_site_U_iso_or_equiv
_atom_site_adp_type
_atom_site_calc_flag
_atom_site_occupancy
_atom_site_disorder_assembly
_atom_site_disorder_group
S S1 0.18022(10) 0.04286(7) -0.12107(6) 0.0368(2) Uani d 1 . .
O O1 0.1735(3) 0.2497(2) 0.51184(15) 0.0357(4) Uani d 1 . .
N N1 0.2228(3) 0.3358(2) 0.22135(18) 0.0304(5) Uani d 1 . .
N N2 0.1727(3) 0.2071(2) 0.11133(19) 0.0332(5) Uani d 1 . .
H H2A 0.0875 0.1248 0.1011 0.040 Uiso d 1 . .
N N3 0.3466(3) 0.3281(3) 0.0209(2) 0.0390(5) Uani d 1 . .
H H3A 0.3769 0.4102 0.0950 0.047 Uiso d 1 . .
H H3B 0.3708 0.3273 -0.0516 0.047 Uiso d 1 . .
C C1 0.2179(3) 0.4002(3) 0.5403(2) 0.0300(5) Uani d 1 . .
C C2 0.2562(4) 0.5137(3) 0.6594(2) 0.0370(6) Uani d 1 . .
H H2 0.2490 0.4888 0.7279 0.044 Uiso calc 1 . .
C C3 0.3048(4) 0.6632(3) 0.6779(3) 0.0411(7) Uani d 1 . .
H H3 0.3303 0.7408 0.7593 0.049 Uiso calc 1 . .
C C4 0.3165(4) 0.7009(3) 0.5790(3) 0.0431(7) Uani d 1 . .
H H4 0.3500 0.8038 0.5926 0.052 Uiso calc 1 . .
C C5 0.2792(4) 0.5879(3) 0.4600(3) 0.0378(6) Uani d 1 . .
H H5 0.2889 0.6139 0.3923 0.045 Uiso calc 1 . .
C C6 0.2279(3) 0.4369(3) 0.4385(2) 0.0284(5) Uani d 1 . .
C C7 0.1356(4) 0.2043(3) 0.6080(2) 0.0372(6) Uani d 1 . .
H H7A 0.0272 0.2458 0.6410 0.045 Uiso calc 1 . .
H H7B 0.2480 0.2418 0.6766 0.045 Uiso calc 1 . .
C C8 0.0894(4) 0.0336(3) 0.5507(2) 0.0383(6) Uani d 1 . .
H H8A 0.0738 -0.0015 0.6164 0.046 Uiso calc 1 . .
H H8B 0.1978 -0.0051 0.5157 0.046 Uiso calc 1 . .
C C9 0.1840(3) 0.3150(3) 0.3144(2) 0.0297(5) Uani d 1 . .
H H9 0.1248 0.2170 0.3027 0.036 Uiso calc 1 . .
C C10 0.2385(4) 0.2042(3) 0.0115(2) 0.0301(5) Uani d 1 . .
S S2 0.29091(12) 0.73336(10) 0.18388(10) 0.0576(3) Uani d 1 . .
O O2 0.4525(3) 0.6510(2) 0.16444(18) 0.0268(5) Uani d 0.831(3) A 1
C C11 0.3689(11) 0.9102(8) 0.2855(8) 0.114(2) Uani d 0.831(3) A 1
H H11A 0.2621 0.9631 0.2976 0.172 Uiso calc 0.831(3) A 1
H H11B 0.4297 0.9117 0.3644 0.172 Uiso calc 0.831(3) A 1
H H11C 0.4612 0.9606 0.2549 0.172 Uiso calc 0.831(3) A 1
C C12 0.2625(10) 0.7934(10) 0.0557(7) 0.101(2) Uani d 0.831(3) A 1
H H12A 0.1582 0.8491 0.0607 0.151 Uiso calc 0.831(3) A 1
H H12B 0.3802 0.8588 0.0617 0.151 Uiso calc 0.831(3) A 1
H H12C 0.2338 0.7041 -0.0233 0.151 Uiso calc 0.831(3) A 1
O O2A 0.0956(8) 0.6372(9) 0.1245(8) 0.0268(5) Uani d 0.169(3) A 2
C C11A 0.207(5) 0.760(4) 0.310(2) 0.114(2) Uani d 0.169(3) A 2
H H11D 0.3039 0.8269 0.3829 0.172 Uiso calc 0.169(3) A 2
H H11E 0.0943 0.8055 0.3075 0.172 Uiso calc 0.169(3) A 2
H H11F 0.1722 0.6622 0.3142 0.172 Uiso calc 0.169(3) A 2
C C12A 0.334(5) 0.907(3) 0.158(4) 0.101(2) Uani d 0.169(3) A 2
H H12D 0.4631 0.9624 0.1997 0.151 Uiso calc 0.169(3) A 2
H H12E 0.3171 0.8803 0.0693 0.151 Uiso calc 0.169(3) A 2
H H12F 0.2430 0.9705 0.1919 0.151 Uiso calc 0.169(3) A 2

loop_
_atom_site_aniso_label
_atom_site_aniso_U_11
_atom_site_aniso_U_22
_atom_site_aniso_U_33
_atom_site_aniso_U_12
_atom_site_aniso_U_13
_atom_site_aniso_U_23
S1 0.0455(4) 0.0330(4) 0.0280(4) -0.0013(3) 0.0110(3) 0.0099(3)
O1 0.0514(11) 0.0308(9) 0.0257(8) 0.0010(8) 0.0113(8) 0.0135(7)
N1 0.0320(11) 0.0314(10) 0.0261(10) 0.0012(8) 0.0052(8) 0.0117(8)
N2 0.0401(12) 0.0296(10) 0.0274(10) -0.0034(9) 0.0081(9) 0.0118(9)
N3 0.0461(13) 0.0339(11) 0.0339(11) -0.0024(10) 0.0159(10) 0.0111(9)
C1 0.0280(12) 0.0319(12) 0.0297(12) 0.0047(10) 0.0065(9) 0.0126(10)
C2 0.0378(14) 0.0398(14) 0.0296(13) 0.0060(11) 0.0068(10) 0.0110(11)
C3 0.0386(14) 0.0357(14) 0.0353(14) 0.0084(11) 0.0011(11) 0.0025(11)
C4 0.0475(16) 0.0275(13) 0.0458(16) 0.0069(12) -0.0012(13) 0.0101(12)
C5 0.0405(15) 0.0322(13) 0.0400(14) 0.0051(11) 0.0002(11) 0.0176(11)
C6 0.0266(12) 0.0299(12) 0.0288(12) 0.0056(9) 0.0046(9) 0.0127(10)
C7 0.0448(15) 0.0438(15) 0.0241(12) 0.0005(12) 0.0049(10) 0.0184(11)
C8 0.0464(16) 0.0416(14) 0.0301(13) 0.0015(12) 0.0018(12) 0.0223(12)
C9 0.0306(12) 0.0293(12) 0.0292(12) 0.0025(10) 0.0052(9) 0.0134(10)
C10 0.0306(12) 0.0329(12) 0.0293(12) 0.0040(10) 0.0071(9) 0.0159(10)
S2 0.0506(5) 0.0574(5) 0.0882(7) 0.0202(4) 0.0388(4) 0.0433(5)
O2 0.0279(10) 0.0273(10) 0.0312(10) 0.0059(8) 0.0099(8) 0.0171(8)
C11 0.109(5) 0.077(4) 0.140(6) 0.023(3) 0.055(4) 0.014(4)
C12 0.085(4) 0.144(5) 0.127(5) 0.054(4) 0.036(4) 0.098(4)
O2A 0.0279(10) 0.0273(10) 0.0312(10) 0.0059(8) 0.0099(8) 0.0171(8)
C11A 0.109(5) 0.077(4) 0.140(6) 0.023(3) 0.055(4) 0.014(4)
C12A 0.085(4) 0.144(5) 0.127(5) 0.054(4) 0.036(4) 0.098(4)

loop_
_atom_type_symbol
_atom_type_description
_atom_type_scat_dispersion_real
_atom_type_scat_dispersion_imag
_atom_type_scat_source
C C 0.0181 0.0091 'International Tables Vol C Tables 4.2.6.8 and 6.1.1.4'
H H 0.0000 0.0000 'International Tables Vol C Tables 4.2.6.8 and 6.1.1.4'
N N 0.0311 0.0180 'International Tables Vol C Tables 4.2.6.8 and 6.1.1.4'
O O 0.0492 0.0322 'International Tables Vol C Tables 4.2.6.8 and 6.1.1.4'
S S 0.3331 0.5567 'International Tables Vol C Tables 4.2.6.8 and 6.1.1.4'

loop_
_geom_angle_atom_site_label_1
_geom_angle_atom_site_label_2
_geom_angle_atom_site_label_3
_geom_angle_site_symmetry_1
_geom_angle_site_symmetry_3
_geom_angle
C1 O1 C7 . . 118.3(2)
C9 N1 N2 . . 114.0(2)
C10 N2 N1 . . 120.4(2)
C10 N2 H2A . . 117.1
N1 N2 H2A . . 122.4
C10 N3 H3A . . 119.0
C10 N3 H3B . . 115.2
H3A N3 H3B . . 125.2
O1 C1 C2 . . 124.6(2)
O1 C1 C6 . . 115.2(2)
C2 C1 C6 . . 120.2(2)
C3 C2 C1 . . 119.7(3)
C3 C2 H2 . . 120.2
C1 C2 H2 . . 120.2
C4 C3 C2 . . 120.7(3)
C4 C3 H3 . . 119.6
C2 C3 H3 . . 119.6
C3 C4 C5 . . 119.8(3)
C3 C4 H4 . . 120.1
C5 C4 H4 . . 120.1
C4 C5 C6 . . 120.7(3)
C4 C5 H5 . . 119.6
C6 C5 H5 . . 119.6
C5 C6 C1 . . 118.9(2)
C5 C6 C9 . . 122.4(2)
C1 C6 C9 . . 118.8(2)
O1 C7 C8 . . 106.9(2)
O1 C7 H7A . . 110.3
C8 C7 H7A . . 110.3
O1 C7 H7B . . 110.3
C8 C7 H7B . . 110.3
H7A C7 H7B . . 108.6
C7 C8 C8 . 2_556 113.8(3)
C7 C8 H8A . . 108.8
C8 C8 H8A 2_556 . 108.8
C7 C8 H8B . . 108.8
C8 C8 H8B 2_556 . 108.8
H8A C8 H8B . . 107.7
N1 C9 C6 . . 122.0(2)
N1 C9 H9 . . 119.0
C6 C9 H9 . . 119.0
N3 C10 N2 . . 118.0(2)
N3 C10 S1 . . 122.66(19)
N2 C10 S1 . . 119.34(18)
O2 S2 C11 . . 110.1(3)
O2A S2 C11A . . 81.0(14)
O2A S2 C12A . . 114.8(11)
C11A S2 C12A . . 112.6(17)
O2 S2 C12 . . 103.4(2)
C11 S2 C12 . . 91.0(4)
S2 C11 H11A . . 109.5
S2 C11 H11B . . 109.5
H11A C11 H11B . . 109.5
S2 C11 H11C . . 109.5
H11A C11 H11C . . 109.5
H11B C11 H11C . . 109.5
S2 C12 H12A . . 109.5
S2 C12 H12B . . 109.5
H12A C12 H12B . . 109.5
S2 C12 H12C . . 109.5
H12A C12 H12C . . 109.5
H12B C12 H12C . . 109.5
S2 C11A H11D . . 109.5
S2 C11A H11E . . 109.5
H11D C11A H11E . . 109.5
S2 C11A H11F . . 109.5
H11D C11A H11F . . 109.5
H11E C11A H11F . . 109.5
S2 C12A H12D . . 109.5
S2 C12A H12E . . 109.5
H12D C12A H12E . . 109.5
S2 C12A H12F . . 109.5
H12D C12A H12F . . 109.5
H12E C12A H12F . . 109.5

loop_
_geom_bond_atom_site_label_1
_geom_bond_atom_site_label_2
_geom_bond_site_symmetry_2
_geom_bond_distance
S1 C10 . 1.700(3)
O1 C1 . 1.360(3)
O1 C7 . 1.438(3)
N1 C9 . 1.274(3)
N1 N2 . 1.385(3)
N2 C10 . 1.343(3)
N2 H2A . 0.9101
N3 C10 . 1.319(3)
N3 H3A . 0.9100
N3 H3B . 0.9101
C1 C2 . 1.389(4)
C1 C6 . 1.411(3)
C2 C3 . 1.385(4)
C2 H2 . 0.9500
C3 C4 . 1.384(4)
C3 H3 . 0.9500
C4 C5 . 1.387(4)
C4 H4 . 0.9500
C5 C6 . 1.390(4)
C5 H5 . 0.9500
C6 C9 . 1.460(3)
C7 C8 . 1.510(4)
C7 H7A . 0.9900
C7 H7B . 0.9900
C8 C8 2_556 1.523(5)
C8 H8A . 0.9900
C8 H8B . 0.9900
C9 H9 . 0.9500
S2 O2 . 1.496(2)
S2 O2A . 1.508(4)
S2 C11 . 1.651(7)
S2 C11A . 1.651(8)
S2 C12A . 1.841(7)
S2 C12 . 1.844(6)
C11 H11A . 0.9800
C11 H11B . 0.9800
C11 H11C . 0.9800
C12 H12A . 0.9800
C12 H12B . 0.9800
C12 H12C . 0.9800
C11A H11D . 0.9800
C11A H11E . 0.9800
C11A H11F . 0.9800
C12A H12D . 0.9800
C12A H12E . 0.9800
C12A H12F . 0.9800

loop_
_geom_hbond_atom_site_label_D
_geom_hbond_atom_site_label_H
_geom_hbond_atom_site_label_A
_geom_hbond_site_symmetry_A
_geom_hbond_distance_DH
_geom_hbond_distance_HA
_geom_hbond_distance_DA
_geom_hbond_angle_DHA
N2 H2A S1 2 0.91 2.49 3.371(2) 163
N3 H3A O2 . 0.91 2.14 2.887(3) 139
N3 H3B O2 2_665 0.91 2.04 2.885(3) 153
C7 H7B O2 2_666 0.99 2.49 3.471(3) 174

loop_
_geom_torsion_atom_site_label_1
_geom_torsion_atom_site_label_2
_geom_torsion_atom_site_label_3
_geom_torsion_atom_site_label_4
_geom_torsion_site_symmetry_4
_geom_torsion
C9 N1 N2 C10 . -166.5(2)
C7 O1 C1 C2 . 9.7(4)
C7 O1 C1 C6 . -171.7(2)
O1 C1 C2 C3 . 178.3(2)
C6 C1 C2 C3 . -0.2(4)
C1 C2 C3 C4 . -0.3(4)
C2 C3 C4 C5 . 0.0(5)
C3 C4 C5 C6 . 0.8(4)
C4 C5 C6 C1 . -1.3(4)
C4 C5 C6 C9 . 178.8(2)
O1 C1 C6 C5 . -177.7(2)
C2 C1 C6 C5 . 1.0(4)
O1 C1 C6 C9 . 2.2(3)
C2 C1 C6 C9 . -179.1(2)
C1 O1 C7 C8 . 179.6(2)
O1 C7 C8 C8 2_556 -63.5(4)
N2 N1 C9 C6 . 179.4(2)
C5 C6 C9 N1 . 13.0(4)
C1 C6 C9 N1 . -166.9(2)
N1 N2 C10 N3 . -1.9(4)
N1 N2 C10 S1 . 178.10(18)

_cod_database_fobs_code 1543476
